data_2218822
loop_
_publ_author_name
'Lin, Hong-Wei'

_publ_section_title
;
 (<i>E</i>)-<i>N</i>'-(5-Bromo-2-methoxybenzylidene)-4-chlorobenzohydrazide
;
_journal_coeditor_code SJ2515
_journal_issue 7
_journal_name_full 'Acta Crystallographica Section E'
_journal_page_first o1275
_journal_paper_doi 10.1107/S1600536808017911
_journal_volume 64
_journal_year 2008
_chemical_formula_iupac 'C15 H12 Br Cl N2 O2'
_chemical_formula_moiety 'C15 H12 Br Cl N2 O2'
_chemical_formula_sum 'C15 H12 Br Cl N2 O2'
_chemical_formula_weight 367.63
_chemical_name_systematic
;
(E)-N'-(5-Bromo-2-methoxybenzylidene)-4-chlorobenzohydrazide
;
_space_group_IT_number 2
_symmetry_cell_setting triclinic
_symmetry_space_group_name_Hall '-P 1'
_symmetry_space_group_name_H-M 'P -1'
_atom_sites_solution_hydrogens geom
_atom_sites_solution_primary direct
_atom_sites_solution_secondary difmap
_audit_creation_method SHELXL-97
_cell_angle_alpha 82.045(5)
_cell_angle_beta 83.660(6)
_cell_angle_gamma 87.573(5)
_cell_formula_units_Z 4
_cell_length_a 7.636(3)
_cell_length_b 9.837(4)
_cell_length_c 20.524(8)
_cell_measurement_reflns_used 2115
_cell_measurement_temperature 298(2)
_cell_measurement_theta_max 24.5
_cell_measurement_theta_min 2.4
_cell_volume 1516.9(10)
_computing_cell_refinement 'SAINT (Bruker, 2000)'
_computing_data_collection 'SMART (Bruker, 2000)'
_computing_data_reduction 'SAINT (Bruker, 2000)'
_computing_molecular_graphics 'SHELXTL (Sheldrick, 2008)'
_computing_publication_material 'SHELXTL (Sheldrick, 2008)'
_computing_structure_refinement 'SHELXTL (Sheldrick, 2008)'
_computing_structure_solution 'SHELXTL (Sheldrick, 2008)'
_diffrn_ambient_temperature 298(2)
_diffrn_measured_fraction_theta_full 0.965
_diffrn_measured_fraction_theta_max 0.965
_diffrn_measurement_device_type 'Bruker SMART APEX CCD area-detector'
_diffrn_measurement_method \w
_diffrn_radiation_monochromator graphite
_diffrn_radiation_source 'fine-focus sealed tube'
_diffrn_radiation_type MoK\a
_diffrn_radiation_wavelength 0.71073
_diffrn_reflns_av_R_equivalents 0.0266
_diffrn_reflns_av_sigmaI/netI 0.0717
_diffrn_reflns_limit_h_max 8
_diffrn_reflns_limit_h_min -9
_diffrn_reflns_limit_k_max 12
_diffrn_reflns_limit_k_min -12
_diffrn_reflns_limit_l_max 26
_diffrn_reflns_limit_l_min -22
_diffrn_reflns_number 8876
_diffrn_reflns_theta_full 27.00
_diffrn_reflns_theta_max 27.00
_diffrn_reflns_theta_min 2.02
_diffrn_standards_number 0
_exptl_absorpt_coefficient_mu 2.891
_exptl_absorpt_correction_T_max 0.6242
_exptl_absorpt_correction_T_min 0.5956
_exptl_absorpt_correction_type multi-scan
_exptl_absorpt_process_details '(SADABS; Bruker, 2000)'
_exptl_crystal_colour Colorless
_exptl_crystal_density_diffrn 1.610
_exptl_crystal_density_method 'not measured'
_exptl_crystal_description 'cut from a needle'
_exptl_crystal_F_000 736
_exptl_crystal_size_max 0.20
_exptl_crystal_size_mid 0.20
_exptl_crystal_size_min 0.18
_refine_diff_density_max 0.528
_refine_diff_density_min -0.644
_refine_ls_extinction_method none
_refine_ls_goodness_of_fit_ref 1.024
_refine_ls_hydrogen_treatment mixed
_refine_ls_matrix_type full
_refine_ls_number_parameters 387
_refine_ls_number_reflns 6405
_refine_ls_number_restraints 2
_refine_ls_restrained_S_all 1.024
_refine_ls_R_factor_all 0.1082
_refine_ls_R_factor_gt 0.0503
_refine_ls_shift/su_max 0.001
_refine_ls_shift/su_max_lt 0.001
_refine_ls_shift/su_mean 0.000
_refine_ls_structure_factor_coef Fsqd
_refine_ls_weighting_details 'calc w=1/[\s^2^(Fo^2^)+(0.0616P)^2^+0.0769P] where P=(Fo^2^+2Fc^2^)/3'
_refine_ls_weighting_scheme calc
_refine_ls_wR_factor_gt 0.1172
_refine_ls_wR_factor_ref 0.1411
_reflns_number_gt 3536
_reflns_number_total 6405
_reflns_threshold_expression I>2\s(I)
_cod_data_source_file sj2515.cif
_cod_data_source_block I
_cod_depositor_comments
;
The following automatic conversions were performed:
'_symmetry_cell_setting' value 'Triclinic' changed to 'triclinic'
according to '/home/saulius/struct/CIF-dictionaries/cif_core.dic'
dictionary named 'cif_core.dic' version 2.4.1 from 2010-06-29.

Automatic conversion script
Id: cif_fix_enum 1527 2010-12-29 10:47:43Z saulius 

The following automatic conversions were performed:

'_symmetry_cell_setting' value 'Triclinic' changed to 'triclinic'
according to /home/saulius/struct/CIF-dictionaries/cif_core.dic
dictionary named 'cif_core.dic' version 2.4.1 from 2010-06-29.

Automatic conversion script
Id: cif_fix_values 1715 2011-07-08 13:25:40Z adriana 
;
_cod_database_code 2218822
_cod_database_fobs_code 2218822

loop_
_symmetry_equiv_pos_as_xyz
'x, y, z'
'-x, -y, -z'

loop_
_atom_site_type_symbol
_atom_site_label
_atom_site_fract_x
_atom_site_fract_y
_atom_site_fract_z
_atom_site_U_iso_or_equiv
_atom_site_adp_type
_atom_site_calc_flag
_atom_site_refinement_flags
_atom_site_occupancy
Br Br1 -0.26007(7) 0.58987(6) 0.37080(3) 0.0799(2) Uani d . 1
Br Br2 0.70280(8) -0.20259(6) 0.50498(3) 0.0802(2) Uani d . 1
Cl Cl1 1.33371(15) 0.53500(15) 0.06070(7) 0.0791(4) Uani d . 1
Cl Cl2 0.17724(17) 0.08183(14) 1.11711(6) 0.0720(4) Uani d . 1
O O1 0.0684(3) 0.0824(3) 0.26908(15) 0.0538(8) Uani d . 1
O O2 0.5295(4) 0.6554(3) 0.20845(15) 0.0540(8) Uani d . 1
O O3 0.7291(4) 0.3334(3) 0.61136(16) 0.0647(9) Uani d . 1
O O4 0.3751(4) -0.1646(3) 0.83186(14) 0.0564(8) Uani d . 1
N N1 0.3455(4) 0.4277(3) 0.24230(16) 0.0396(8) Uani d . 1
N N2 0.5140(4) 0.4259(3) 0.21166(16) 0.0381(8) Uani d D 1
N N3 0.5078(4) 0.0226(3) 0.73272(16) 0.0391(8) Uani d . 1
N N4 0.4450(4) 0.0552(3) 0.79436(15) 0.0366(7) Uani d D 1
C C1 0.0856(5) 0.3112(4) 0.28578(18) 0.0393(9) Uani d . 1
C C2 -0.0160(5) 0.1942(4) 0.29267(19) 0.0428(10) Uani d . 1
C C3 -0.1897(5) 0.1970(5) 0.3207(2) 0.0530(11) Uani d . 1
H H3 -0.2577 0.1198 0.3235 0.064 Uiso calc R 1
C C4 -0.2615(6) 0.3127(5) 0.3442(2) 0.0562(12) Uani d . 1
H H4 -0.3773 0.3139 0.3637 0.067 Uiso calc R 1
C C5 -0.1607(6) 0.4277(4) 0.3388(2) 0.0491(11) Uani d . 1
C C6 0.0089(5) 0.4277(4) 0.3099(2) 0.0450(10) Uani d . 1
H H6 0.0742 0.5066 0.3063 0.054 Uiso calc R 1
C C7 -0.0205(6) -0.0445(4) 0.2809(3) 0.0658(14) Uani d . 1
H H7A -0.0422 -0.0726 0.3277 0.099 Uiso calc R 1
H H7B 0.0514 -0.1132 0.2609 0.099 Uiso calc R 1
H H7C -0.1306 -0.0331 0.2620 0.099 Uiso calc R 1
C C8 0.2686(5) 0.3138(4) 0.25389(18) 0.0386(9) Uani d . 1
H H8 0.3261 0.2338 0.2426 0.046 Uiso calc R 1
C C9 0.5984(5) 0.5460(4) 0.19608(19) 0.0387(9) Uani d . 1
C C10 0.7809(5) 0.5382(4) 0.16255(19) 0.0380(9) Uani d . 1
C C11 0.8303(6) 0.4472(4) 0.1180(2) 0.0543(12) Uani d . 1
H H11 0.7496 0.3855 0.1094 0.065 Uiso calc R 1
C C12 1.0006(6) 0.4474(4) 0.0860(2) 0.0619(13) Uani d . 1
H H12 1.0331 0.3881 0.0549 0.074 Uiso calc R 1
C C13 1.1199(5) 0.5355(4) 0.1006(2) 0.0503(11) Uani d . 1
C C14 1.0735(6) 0.6255(4) 0.1447(2) 0.0519(11) Uani d . 1
H H14 1.1560 0.6848 0.1542 0.062 Uiso calc R 1
C C15 0.9042(5) 0.6280(4) 0.1750(2) 0.0470(10) Uani d . 1
H H15 0.8718 0.6909 0.2044 0.056 Uiso calc R 1
C C16 0.6500(5) 0.1030(4) 0.62592(19) 0.0388(9) Uani d . 1
C C17 0.7266(5) 0.2153(4) 0.5841(2) 0.0480(10) Uani d . 1
C C18 0.7957(6) 0.1997(5) 0.5206(2) 0.0634(13) Uani d . 1
H H18 0.8470 0.2738 0.4931 0.076 Uiso calc R 1
C C19 0.7896(6) 0.0768(5) 0.4976(2) 0.0650(13) Uani d . 1
H H19 0.8363 0.0673 0.4546 0.078 Uiso calc R 1
C C20 0.7141(5) -0.0335(5) 0.5381(2) 0.0530(11) Uani d . 1
C C21 0.6451(5) -0.0205(4) 0.6024(2) 0.0455(10) Uani d . 1
H H21 0.5954 -0.0957 0.6295 0.055 Uiso calc R 1
C C22 0.7650(8) 0.4582(5) 0.5692(3) 0.0902(19) Uani d . 1
H H22A 0.8828 0.4539 0.5477 0.135 Uiso calc R 1
H H22B 0.7535 0.5332 0.5949 0.135 Uiso calc R 1
H H22C 0.6829 0.4721 0.5365 0.135 Uiso calc R 1
C C23 0.5758(5) 0.1230(4) 0.69281(19) 0.0390(9) Uani d . 1
H H23 0.5779 0.2091 0.7065 0.047 Uiso calc R 1
C C24 0.3841(5) -0.0456(4) 0.8418(2) 0.0394(9) Uani d . 1
C C25 0.3300(5) -0.0040(4) 0.90879(19) 0.0356(9) Uani d . 1
C C26 0.2364(5) -0.0993(4) 0.9552(2) 0.0505(11) Uani d . 1
H H26 0.2062 -0.1820 0.9429 0.061 Uiso calc R 1
C C27 0.1892(6) -0.0726(5) 1.0180(2) 0.0565(12) Uani d . 1
H H27 0.1274 -0.1369 1.0485 0.068 Uiso calc R 1
C C28 0.2331(5) 0.0499(4) 1.0362(2) 0.0463(10) Uani d . 1
C C29 0.3231(5) 0.1459(4) 0.9917(2) 0.0514(11) Uani d . 1
H H29 0.3519 0.2287 1.0044 0.062 Uiso calc R 1
C C30 0.3706(5) 0.1186(4) 0.9278(2) 0.0455(10) Uani d . 1
H H30 0.4307 0.1838 0.8973 0.055 Uiso calc R 1
H H2 0.563(5) 0.345(2) 0.203(2) 0.080 Uiso d D 1
H H4A 0.440(6) 0.1421(19) 0.803(2) 0.080 Uiso d D 1

loop_
_atom_site_aniso_label
_atom_site_aniso_U_11
_atom_site_aniso_U_22
_atom_site_aniso_U_33
_atom_site_aniso_U_12
_atom_site_aniso_U_13
_atom_site_aniso_U_23
Br1 0.0826(4) 0.0853(4) 0.0695(4) 0.0282(3) 0.0066(3) -0.0234(3)
Br2 0.1092(5) 0.0691(4) 0.0665(4) 0.0134(3) -0.0071(3) -0.0312(3)
Cl1 0.0522(7) 0.1017(10) 0.0773(10) -0.0086(7) 0.0133(6) -0.0042(8)
Cl2 0.0843(9) 0.0966(10) 0.0361(7) 0.0092(7) -0.0019(6) -0.0191(6)
O1 0.0520(17) 0.0475(17) 0.063(2) -0.0136(14) 0.0019(14) -0.0123(15)
O2 0.0693(19) 0.0282(15) 0.062(2) -0.0032(14) 0.0134(15) -0.0118(14)
O3 0.089(2) 0.0479(19) 0.053(2) -0.0178(16) -0.0013(16) 0.0053(16)
O4 0.089(2) 0.0272(15) 0.0509(19) -0.0125(14) 0.0168(15) -0.0122(13)
N1 0.0406(19) 0.0320(18) 0.045(2) -0.0011(14) 0.0018(15) -0.0057(15)
N2 0.0409(19) 0.0267(17) 0.045(2) -0.0022(14) 0.0031(15) -0.0049(15)
N3 0.0456(19) 0.0354(17) 0.0360(19) -0.0010(15) 0.0004(15) -0.0079(15)
N4 0.0527(19) 0.0285(16) 0.0277(18) -0.0052(15) 0.0038(14) -0.0055(15)
C1 0.044(2) 0.046(2) 0.026(2) -0.0040(19) 0.0002(17) -0.0007(18)
C2 0.050(2) 0.049(3) 0.030(2) -0.004(2) -0.0038(18) -0.0053(19)
C3 0.047(3) 0.063(3) 0.046(3) -0.014(2) 0.003(2) -0.001(2)
C4 0.043(2) 0.086(4) 0.037(3) -0.001(2) 0.0058(19) -0.005(2)
C5 0.052(3) 0.060(3) 0.034(2) 0.010(2) -0.0023(19) -0.008(2)
C6 0.049(2) 0.047(2) 0.038(2) -0.0004(19) -0.0029(19) -0.005(2)
C7 0.067(3) 0.048(3) 0.085(4) -0.017(2) -0.015(3) -0.009(3)
C8 0.048(2) 0.033(2) 0.035(2) 0.0020(18) -0.0023(18) -0.0068(18)
C9 0.053(2) 0.030(2) 0.033(2) -0.0063(18) 0.0004(18) -0.0085(17)
C10 0.049(2) 0.0258(19) 0.037(2) -0.0038(17) -0.0020(18) 0.0001(17)
C11 0.058(3) 0.039(2) 0.066(3) -0.015(2) 0.011(2) -0.016(2)
C12 0.070(3) 0.046(3) 0.068(3) -0.009(2) 0.018(2) -0.020(2)
C13 0.050(3) 0.047(3) 0.049(3) -0.005(2) 0.004(2) 0.007(2)
C14 0.056(3) 0.053(3) 0.046(3) -0.020(2) -0.008(2) 0.002(2)
C15 0.061(3) 0.041(2) 0.040(3) -0.010(2) -0.002(2) -0.0085(19)
C16 0.041(2) 0.043(2) 0.031(2) -0.0017(18) -0.0017(17) -0.0009(19)
C17 0.054(3) 0.043(2) 0.046(3) -0.001(2) -0.004(2) -0.002(2)
C18 0.072(3) 0.062(3) 0.047(3) -0.002(2) 0.010(2) 0.011(3)
C19 0.077(3) 0.074(4) 0.037(3) 0.007(3) 0.010(2) -0.002(3)
C20 0.055(3) 0.058(3) 0.046(3) 0.007(2) -0.004(2) -0.014(2)
C21 0.049(2) 0.045(2) 0.042(3) 0.0040(19) -0.0046(19) -0.005(2)
C22 0.129(5) 0.054(3) 0.085(4) -0.028(3) -0.029(4) 0.023(3)
C23 0.045(2) 0.034(2) 0.039(2) -0.0010(18) -0.0025(18) -0.0088(19)
C24 0.042(2) 0.029(2) 0.047(3) -0.0009(17) -0.0016(18) -0.0052(19)
C25 0.039(2) 0.034(2) 0.034(2) 0.0023(16) -0.0053(17) -0.0058(18)
C26 0.064(3) 0.036(2) 0.050(3) -0.010(2) 0.006(2) -0.006(2)
C27 0.070(3) 0.050(3) 0.045(3) -0.001(2) 0.007(2) 0.003(2)
C28 0.053(2) 0.055(3) 0.030(2) 0.009(2) -0.0051(19) -0.007(2)
C29 0.064(3) 0.043(2) 0.050(3) -0.001(2) -0.006(2) -0.019(2)
C30 0.064(3) 0.035(2) 0.036(2) -0.0056(19) 0.0026(19) -0.0056(18)

loop_
_atom_type_symbol
_atom_type_description
_atom_type_scat_dispersion_real
_atom_type_scat_dispersion_imag
_atom_type_scat_source
C C 0.0033 0.0016 'International Tables Vol C Tables 4.2.6.8 and 6.1.1.4'
H H 0.0000 0.0000 'International Tables Vol C Tables 4.2.6.8 and 6.1.1.4'
N N 0.0061 0.0033 'International Tables Vol C Tables 4.2.6.8 and 6.1.1.4'
O O 0.0106 0.0060 'International Tables Vol C Tables 4.2.6.8 and 6.1.1.4'
Cl Cl 0.1484 0.1585 'International Tables Vol C Tables 4.2.6.8 and 6.1.1.4'
Br Br -0.2901 2.4595 'International Tables Vol C Tables 4.2.6.8 and 6.1.1.4'

loop_
_geom_angle_atom_site_label_1
_geom_angle_atom_site_label_2
_geom_angle_atom_site_label_3
_geom_angle
C2 O1 C7 118.0(3)
C17 O3 C22 119.0(4)
C8 N1 N2 116.5(3)
C9 N2 N1 118.4(3)
C9 N2 H2 123(3)
N1 N2 H2 118(3)
C23 N3 N4 114.4(3)
C24 N4 N3 119.1(3)
C24 N4 H4A 120(3)
N3 N4 H4A 121(3)
C6 C1 C2 118.0(4)
C6 C1 C8 120.1(3)
C2 C1 C8 122.0(4)
O1 C2 C3 124.6(4)
O1 C2 C1 115.0(3)
C3 C2 C1 120.4(4)
C4 C3 C2 120.4(4)
C4 C3 H3 119.8
C2 C3 H3 119.8
C3 C4 C5 119.5(4)
C3 C4 H4 120.3
C5 C4 H4 120.3
C6 C5 C4 120.9(4)
C6 C5 Br1 119.3(3)
C4 C5 Br1 119.8(3)
C5 C6 C1 120.9(4)
C5 C6 H6 119.6
C1 C6 H6 119.6
O1 C7 H7A 109.5
O1 C7 H7B 109.5
H7A C7 H7B 109.5
O1 C7 H7C 109.5
H7A C7 H7C 109.5
H7B C7 H7C 109.5
N1 C8 C1 118.4(3)
N1 C8 H8 120.8
C1 C8 H8 120.8
O2 C9 N2 122.3(4)
O2 C9 C10 121.5(3)
N2 C9 C10 116.2(3)
C11 C10 C15 118.8(4)
C11 C10 C9 122.3(3)
C15 C10 C9 118.9(4)
C10 C11 C12 120.2(4)
C10 C11 H11 119.9
C12 C11 H11 119.9
C13 C12 C11 119.5(4)
C13 C12 H12 120.3
C11 C12 H12 120.3
C14 C13 C12 121.1(4)
C14 C13 Cl1 119.4(3)
C12 C13 Cl1 119.4(4)
C13 C14 C15 119.5(4)
C13 C14 H14 120.3
C15 C14 H14 120.3
C14 C15 C10 121.0(4)
C14 C15 H15 119.5
C10 C15 H15 119.5
C21 C16 C17 119.1(4)
C21 C16 C23 122.3(4)
C17 C16 C23 118.6(4)
O3 C17 C18 124.6(4)
O3 C17 C16 115.6(4)
C18 C17 C16 119.8(4)
C19 C18 C17 120.7(4)
C19 C18 H18 119.7
C17 C18 H18 119.7
C18 C19 C20 119.9(5)
C18 C19 H19 120.1
C20 C19 H19 120.1
C19 C20 C21 120.5(4)
C19 C20 Br2 119.4(4)
C21 C20 Br2 120.1(3)
C16 C21 C20 120.1(4)
C16 C21 H21 119.9
C20 C21 H21 119.9
O3 C22 H22A 109.5
O3 C22 H22B 109.5
H22A C22 H22B 109.5
O3 C22 H22C 109.5
H22A C22 H22C 109.5
H22B C22 H22C 109.5
N3 C23 C16 120.4(4)
N3 C23 H23 119.8
C16 C23 H23 119.8
O4 C24 N4 122.8(4)
O4 C24 C25 121.2(3)
N4 C24 C25 116.0(3)
C30 C25 C26 118.5(4)
C30 C25 C24 124.5(3)
C26 C25 C24 117.0(3)
C27 C26 C25 120.9(4)
C27 C26 H26 119.6
C25 C26 H26 119.6
C26 C27 C28 119.7(4)
C26 C27 H27 120.1
C28 C27 H27 120.1
C29 C28 C27 120.9(4)
C29 C28 Cl2 119.6(4)
C27 C28 Cl2 119.6(3)
C28 C29 C30 119.3(4)
C28 C29 H29 120.4
C30 C29 H29 120.4
C25 C30 C29 120.8(4)
C25 C30 H30 119.6
C29 C30 H30 119.6

loop_
_geom_bond_atom_site_label_1
_geom_bond_atom_site_label_2
_geom_bond_distance
Br1 C5 1.905(4)
Br2 C20 1.891(5)
Cl1 C13 1.744(4)
Cl2 C28 1.736(4)
O1 C2 1.371(5)
O1 C7 1.424(5)
O2 C9 1.224(4)
O3 C17 1.359(5)
O3 C22 1.419(5)
O4 C24 1.222(4)
N1 C8 1.268(4)
N1 N2 1.369(4)
N2 C9 1.352(5)
N2 H2 0.894(10)
N3 C23 1.281(5)
N3 N4 1.378(4)
N4 C24 1.349(5)
N4 H4A 0.893(10)
C1 C6 1.393(5)
C1 C2 1.397(5)
C1 C8 1.475(5)
C2 C3 1.387(5)
C3 C4 1.367(6)
C3 H3 0.9300
C4 C5 1.380(6)
C4 H4 0.9300
C5 C6 1.363(5)
C6 H6 0.9300
C7 H7A 0.9600
C7 H7B 0.9600
C7 H7C 0.9600
C8 H8 0.9300
C9 C10 1.488(5)
C10 C11 1.378(6)
C10 C15 1.386(5)
C11 C12 1.390(6)
C11 H11 0.9300
C12 C13 1.367(6)
C12 H12 0.9300
C13 C14 1.362(6)
C14 C15 1.372(6)
C14 H14 0.9300
C15 H15 0.9300
C16 C21 1.372(5)
C16 C17 1.407(5)
C16 C23 1.462(5)
C17 C18 1.379(6)
C18 C19 1.361(7)
C18 H18 0.9300
C19 C20 1.378(6)
C19 H19 0.9300
C20 C21 1.385(6)
C21 H21 0.9300
C22 H22A 0.9600
C22 H22B 0.9600
C22 H22C 0.9600
C23 H23 0.9300
C24 C25 1.498(5)
C25 C30 1.376(5)
C25 C26 1.399(5)
C26 C27 1.356(6)
C26 H26 0.9300
C27 C28 1.375(6)
C27 H27 0.9300
C28 C29 1.370(6)
C29 C30 1.382(6)
C29 H29 0.9300
C30 H30 0.9300

loop_
_geom_hbond_atom_site_label_D
_geom_hbond_atom_site_label_H
_geom_hbond_atom_site_label_A
_geom_hbond_site_symmetry_A
_geom_hbond_distance_DH
_geom_hbond_distance_HA
_geom_hbond_distance_DA
_geom_hbond_angle_DHA
N2 H2 O4 2_656 0.894(10) 2.026(16) 2.900(4) 165(4)
N4 H4A O2 2_666 0.893(10) 1.994(18) 2.854(4) 161(4)

loop_
_cod_related_entry_id
_cod_related_entry_database
_cod_related_entry_code
1 ChemSpider 5287633
